data_4316397
loop_
_publ_author_name
'Andreas F. Rausch'
'Uwe V. Monkowius'
'Manfred Zabel'
'Hartmut Yersin'

_publ_contact_author_address
; Johannes Kepler Universit\"at Linz
Institut f\"ur Anorganische Chemie
Altenbergerstr. 69
4040 Linz
Austria
;
_publ_contact_author_email uwe.monkowius@jku.at
_publ_contact_author_fax +43-732-24689681
_publ_contact_author_name ' Uwe Monkowius'
_publ_contact_author_phone +43-732-24688814
_publ_section_title
;
 Bright Sky-Blue Phosphorescence of [n-Bu4N][Pt(4,6-dFppy)(CN)2]:
 Synthesis, Crystal Structure, and Detailed Photophysical Studies
;
_journal_name_full 'Inorganic Chemistry'
_journal_page_first 7818
_journal_page_last 7825
_journal_paper_doi 10.1021/ic100851b
_journal_volume 49
_journal_year 2010
_chemical_compound_source 'see text'
_chemical_formula_moiety '2(C22 H13 Cl F4 N2 Pt), (C D CL3)'
_chemical_formula_sum 'C45 H27 Cl5 F8 N4 Pt2'
_chemical_formula_weight 1343.14
_chemical_name_systematic ' ?'
_space_group_IT_number 14
_symmetry_cell_setting monoclinic
_symmetry_Int_Tables_number 14
_symmetry_space_group_name_Hall '-P 2ybc'
_symmetry_space_group_name_H-M 'P 1 21/c 1'
_atom_sites_solution_hydrogens geom
_atom_sites_solution_primary direct
_atom_sites_solution_secondary difmap
_cell_angle_alpha 90
_cell_angle_beta 103.689(11)
_cell_angle_gamma 90
_cell_formula_units_Z 4
_cell_length_a 10.9324(11)
_cell_length_b 30.713(2)
_cell_length_c 13.3727(12)
_cell_measurement_reflns_used 8000
_cell_measurement_temperature 123
_cell_measurement_theta_max 25.33
_cell_measurement_theta_min 1.92
_cell_volume 4362.6(7)
_computing_cell_refinement 'STOE (1998)'
_computing_data_collection 'STOE (1998)'
_computing_data_reduction 'STOE (1998)'
_computing_molecular_graphics 'PLATON (Spek, 1990)'
_computing_publication_material 'PLATON (Spek, 2003)'
_computing_structure_refinement 'SHELXL-97 (Sheldrick, 1997)'
_computing_structure_solution 'SIR-97 (Altomare, 1993)'
_diffrn_ambient_temperature 123(1)
_diffrn_measured_fraction_theta_full 0.990
_diffrn_measured_fraction_theta_max 0.990
_diffrn_measurement_device_type 'STOE-IPDS diffractometer'
_diffrn_measurement_method rotation
_diffrn_radiation_monochromator graphite
_diffrn_radiation_source 'fine-focus sealed tube'
_diffrn_radiation_type 'Mo K\a'
_diffrn_radiation_wavelength 0.71073
_diffrn_reflns_av_R_equivalents 0.0305
_diffrn_reflns_av_sigmaI/netI 0.0183
_diffrn_reflns_limit_h_max 13
_diffrn_reflns_limit_h_min -13
_diffrn_reflns_limit_k_max 36
_diffrn_reflns_limit_k_min -36
_diffrn_reflns_limit_l_max 16
_diffrn_reflns_limit_l_min -16
_diffrn_reflns_number 50743
_diffrn_reflns_reduction_process ' ?'
_diffrn_reflns_theta_full 25.33
_diffrn_reflns_theta_max 25.33
_diffrn_reflns_theta_min 1.92
_diffrn_standards_decay_% 0
_diffrn_standards_interval_count 0
_diffrn_standards_interval_time 0
_diffrn_standards_number 0
_exptl_absorpt_coefficient_mu 6.786
_exptl_absorpt_correction_T_max 0.4451
_exptl_absorpt_correction_T_min 0.2212
_exptl_absorpt_correction_type analytical
_exptl_absorpt_process_details 'analytical from crystal shape (X-SHAPE, X-RED. STOE, 1996)'
_exptl_crystal_colour yellow
_exptl_crystal_density_diffrn 2.045
_exptl_crystal_density_method 'Not Measured'
_exptl_crystal_description 'flat prism'
_exptl_crystal_F_000 2552
_exptl_crystal_size_max 0.28
_exptl_crystal_size_mid 0.15
_exptl_crystal_size_min 0.14
_refine_diff_density_max 4.134
_refine_diff_density_min -2.344
_refine_diff_density_rms 0.193
_refine_ls_extinction_method none
_refine_ls_goodness_of_fit_ref 1.050
_refine_ls_hydrogen_treatment constr
_refine_ls_matrix_type full
_refine_ls_number_parameters 572
_refine_ls_number_reflns 7884
_refine_ls_number_restraints 0
_refine_ls_restrained_S_all 1.050
_refine_ls_R_factor_all 0.0472
_refine_ls_R_factor_gt 0.0380
_refine_ls_shift/su_max 0.004
_refine_ls_shift/su_mean 0.000
_refine_ls_structure_factor_coef Fsqd
_refine_ls_weighting_details 'CALC W=1/[\S^2^(FO^2^)+(0.0715P)^2^+15.4240P] WHERE P=(FO^2^+2FC^2^)/3'
_refine_ls_weighting_scheme calc
_refine_ls_wR_factor_gt 0.1048
_refine_ls_wR_factor_ref 0.1110
_reflns_number_gt 6411
_reflns_number_total 7884
_reflns_threshold_expression I>2\s(I)
_cod_data_source_file ic100851b_si_002_2.cif
_cod_data_source_block e309
_cod_depositor_comments
;
The following automatic conversions were performed:

'_symmetry_cell_setting' value 'Monoclinic' changed to 'monoclinic'
according to the built-in table from CIF Core dictionary named
'cif_core.dic' version 2.4.1 from 2010-06-29.

Automatic conversion script
Id: cif_fix_values 1646 2011-03-28 12:23:43Z adriana 
;
_cod_original_sg_symbol_H-M 'P 21/c'
_cod_database_code 4316397

loop_
_symmetry_equiv_pos_as_xyz
x,y,z
-x,1/2+y,1/2-z
-x,-y,-z
x,1/2-y,1/2+z

loop_
_atom_site_aniso_label
_atom_site_aniso_U_11
_atom_site_aniso_U_22
_atom_site_aniso_U_33
_atom_site_aniso_U_23
_atom_site_aniso_U_13
_atom_site_aniso_U_12
Pt1 0.0220(2) 0.0288(2) 0.0177(1) 0.0021(1) 0.0027(1) 0.0007(1)
Cl1 0.0442(10) 0.0483(11) 0.0356(9) -0.0168(8) 0.0043(8) 0.0152(8)
F1 0.079(4) 0.065(4) 0.178(8) 0.080(5) -0.022(5) -0.024(4)
F2 0.059(4) 0.044(3) 0.189(8) -0.040(4) 0.042(4) 0.011(3)
F3 0.024(2) 0.073(3) 0.045(2) 0.006(2) -0.0006(18) -0.004(2)
F4 0.047(3) 0.029(2) 0.056(3) 0.005(2) 0.009(2) 0.005(2)
N1 0.033(3) 0.077(5) 0.018(3) 0.008(3) 0.001(2) -0.017(3)
N2 0.024(3) 0.019(3) 0.023(2) -0.001(2) 0.006(2) 0.001(2)
C1 0.033(4) 0.132(9) 0.023(4) -0.010(5) 0.006(3) -0.019(5)
C2 0.057(6) 0.201(17) 0.025(5) 0.000(7) 0.014(4) -0.049(9)
C3 0.088(10) 0.21(2) 0.051(7) 0.048(10) 0.007(6) -0.080(12)
C4 0.073(8) 0.131(12) 0.079(7) 0.071(8) 0.001(7) -0.046(8)
C5 0.037(4) 0.072(6) 0.051(5) 0.037(5) -0.011(4) -0.024(4)
C6 0.033(4) 0.038(4) 0.068(5) 0.029(4) 0.000(4) -0.006(3)
C7 0.026(3) 0.023(3) 0.047(4) 0.009(3) -0.002(3) -0.003(3)
C8 0.029(4) 0.026(4) 0.075(6) -0.005(4) 0.006(4) 0.006(3)
C9 0.036(4) 0.031(5) 0.125(9) -0.014(5) 0.003(5) 0.006(4)
C10 0.037(5) 0.026(5) 0.182(14) 0.016(6) -0.002(7) 0.007(4)
C11 0.045(6) 0.034(5) 0.147(11) 0.047(6) -0.017(7) -0.012(4)
C12 0.025(3) 0.027(3) 0.032(3) -0.001(3) 0.001(3) -0.004(3)
C13 0.029(3) 0.037(4) 0.041(4) -0.004(3) 0.008(3) -0.012(3)
C14 0.040(4) 0.036(4) 0.043(4) 0.000(3) 0.015(3) -0.011(3)
C15 0.036(4) 0.030(4) 0.033(3) 0.007(3) 0.007(3) -0.001(3)
C16 0.029(3) 0.021(3) 0.021(3) 0.001(2) 0.006(2) 0.001(3)
C17 0.034(3) 0.028(3) 0.014(3) 0.000(2) 0.005(2) 0.004(3)
C18 0.035(4) 0.022(3) 0.029(3) 0.003(3) 0.002(3) 0.001(3)
C19 0.032(4) 0.036(4) 0.032(4) 0.005(3) -0.001(3) 0.011(3)
C20 0.024(3) 0.061(5) 0.021(3) 0.003(3) 0.002(3) -0.001(3)
C21 0.036(4) 0.038(4) 0.023(3) -0.002(3) 0.012(3) -0.011(3)
C22 0.028(3) 0.029(3) 0.019(3) 0.000(2) 0.007(3) 0.002(3)
Pt2 0.0260(2) 0.0192(1) 0.0164(1) 0.0010(1) 0.0067(1) 0.0019(1)
Cl2 0.0328(8) 0.0214(8) 0.0302(8) -0.0004(6) 0.0126(6) 0.0023(6)
F5 0.153(6) 0.035(3) 0.065(3) 0.000(2) 0.066(4) 0.028(3)
F6 0.101(4) 0.024(2) 0.051(3) 0.0101(19) 0.034(3) -0.004(2)
F7 0.025(2) 0.059(3) 0.059(3) -0.001(2) 0.0079(19) -0.004(2)
F8 0.035(2) 0.028(2) 0.050(2) 0.0068(18) 0.0061(18) 0.0000(17)
N3 0.031(3) 0.027(3) 0.020(2) -0.002(2) 0.007(2) -0.005(2)
N4 0.029(3) 0.023(3) 0.019(2) 0.001(2) 0.007(2) 0.002(2)
C23 0.033(4) 0.034(4) 0.027(3) -0.003(3) 0.011(3) -0.001(3)
C24 0.057(5) 0.042(4) 0.035(4) -0.008(3) 0.029(4) -0.007(4)
C25 0.072(6) 0.052(5) 0.037(4) -0.001(4) 0.031(4) -0.016(4)
C26 0.066(5) 0.035(4) 0.034(4) 0.002(3) 0.020(4) -0.018(4)
C27 0.044(4) 0.026(3) 0.024(3) 0.002(3) 0.008(3) -0.009(3)
C28 0.051(4) 0.024(3) 0.023(3) 0.000(3) 0.008(3) 0.000(3)
C29 0.049(4) 0.022(3) 0.021(3) 0.003(2) 0.007(3) 0.008(3)
C30 0.067(5) 0.026(4) 0.031(4) 0.005(3) 0.024(4) 0.012(3)
C31 0.093(7) 0.031(4) 0.042(4) -0.002(3) 0.032(5) 0.019(4)
C32 0.096(7) 0.021(4) 0.043(4) -0.001(3) 0.020(5) 0.011(4)
C33 0.074(6) 0.028(4) 0.033(4) 0.006(3) 0.022(4) -0.001(4)
C34 0.029(3) 0.029(3) 0.023(3) 0.003(3) 0.005(3) 0.008(3)
C35 0.029(3) 0.035(4) 0.030(3) -0.001(3) 0.013(3) 0.001(3)
C36 0.035(4) 0.035(4) 0.033(3) 0.004(3) 0.016(3) 0.000(3)
C37 0.031(3) 0.033(4) 0.026(3) 0.004(3) 0.009(3) 0.001(3)
C38 0.028(3) 0.022(3) 0.021(3) 0.001(2) 0.006(2) 0.002(3)
C39 0.031(3) 0.032(3) 0.012(3) 0.001(2) 0.007(2) -0.001(3)
C40 0.031(3) 0.029(4) 0.024(3) 0.006(3) 0.011(3) 0.004(3)
C41 0.035(4) 0.038(4) 0.026(3) 0.000(3) 0.009(3) -0.008(3)
C42 0.022(3) 0.044(4) 0.027(3) 0.000(3) 0.009(3) 0.000(3)
C43 0.031(3) 0.030(4) 0.036(4) 0.001(3) 0.011(3) 0.002(3)
C44 0.035(4) 0.024(3) 0.022(3) 0.002(2) 0.006(3) -0.002(3)

loop_
_atom_site_label
_atom_site_type_symbol
_atom_site_thermal_displace_type
_atom_site_fract_x
_atom_site_fract_y
_atom_site_fract_z
_atom_site_occupancy
_atom_site_U_iso_or_equiv
_atom_site_calc_flag
_atom_site_refinement_flags
Pt1 Pt Uani 0.52154(2) 0.64037(1) 0.10442(2) 1.000 0.0232(1) . .
Cl1 Cl Uani 0.45849(18) 0.71150(7) 0.14277(14) 1.000 0.0436(6) . .
F1 F Uani 0.5559(7) 0.4743(2) 0.2031(7) 1.000 0.116(3) . .
F2 F Uani 0.7525(6) 0.51225(19) -0.0598(7) 1.000 0.095(3) . .
F3 F Uani 0.0085(4) 0.66100(18) -0.2031(3) 1.000 0.0488(14) . .
F4 F Uani 0.3576(4) 0.75488(14) -0.1146(4) 1.000 0.0445(16) . .
N1 N Uani 0.4444(6) 0.6088(3) 0.2064(4) 1.000 0.044(2) . .
N2 N Uani 0.6030(5) 0.66890(16) -0.0019(4) 1.000 0.0219(16) . .
C1 C Uani 0.3702(8) 0.6272(4) 0.2605(6) 1.000 0.063(4) . .
C2 C Uani 0.3156(11) 0.6031(6) 0.3277(7) 1.000 0.094(6) . .
C3 C Uani 0.3395(15) 0.5586(7) 0.3391(10) 1.000 0.118(8) . .
C4 C Uani 0.4150(12) 0.5408(5) 0.2863(10) 1.000 0.097(5) . .
C5 C Uani 0.4690(8) 0.5646(3) 0.2174(7) 1.000 0.057(3) . .
C6 C Uani 0.5479(7) 0.5488(3) 0.1491(7) 1.000 0.048(3) . .
C7 C Uani 0.5812(6) 0.5807(2) 0.0836(6) 1.000 0.0338(19) . .
C8 C Uani 0.6517(7) 0.5677(2) 0.0148(7) 1.000 0.044(3) . .
C9 C Uani 0.6863(8) 0.5247(3) 0.0100(10) 1.000 0.067(4) . .
C10 C Uani 0.6556(9) 0.4929(3) 0.0724(12) 1.000 0.086(5) . .
C11 C Uani 0.5871(10) 0.5058(3) 0.1408(11) 1.000 0.082(4) . .
C12 C Uani 0.7292(6) 0.6741(2) 0.0216(5) 1.000 0.0290(17) . .
C13 C Uani 0.7907(7) 0.6965(2) -0.0428(6) 1.000 0.036(2) . .
C14 C Uani 0.7194(7) 0.7144(2) -0.1326(6) 1.000 0.039(2) . .
C15 C Uani 0.5904(7) 0.7095(2) -0.1571(5) 1.000 0.033(2) . .
C16 C Uani 0.5326(6) 0.6864(2) -0.0905(4) 1.000 0.0237(17) . .
C17 C Uani 0.3937(6) 0.6790(2) -0.1181(4) 1.000 0.0255(17) . .
C18 C Uani 0.3111(7) 0.7140(2) -0.1303(5) 1.000 0.0296(19) . .
C19 C Uani 0.1801(7) 0.7089(2) -0.1575(5) 1.000 0.035(2) . .
C20 C Uani 0.1344(6) 0.6664(3) -0.1762(5) 1.000 0.036(2) . .
C21 C Uani 0.2144(7) 0.6314(2) -0.1670(5) 1.000 0.032(2) . .
C22 C Uani 0.3439(6) 0.6375(2) -0.1369(5) 1.000 0.0251(17) . .
Pt2 Pt Uani 0.90499(2) 0.86047(1) 0.80618(2) 1.000 0.0203(1) . .
Cl2 Cl Uani 0.93332(15) 0.78492(5) 0.77482(12) 1.000 0.0273(5) . .
F5 F Uani 0.7571(7) 1.00873(16) 0.9607(4) 1.000 0.078(2) . .
F6 F Uani 0.9510(6) 1.02094(14) 0.6855(4) 1.000 0.0560(18) . .
F7 F Uani 1.4107(4) 0.83824(16) 1.1052(4) 1.000 0.0480(16) . .
F8 F Uani 1.0487(4) 0.75137(13) 1.0498(3) 1.000 0.0383(12) . .
N3 N Uani 0.9904(5) 0.88208(18) 0.6971(4) 1.000 0.0258(16) . .
N4 N Uani 0.8169(5) 0.84046(17) 0.9172(4) 1.000 0.0235(16) . .
C23 C Uani 1.0510(7) 0.8560(2) 0.6433(5) 1.000 0.031(2) . .
C24 C Uani 1.1097(8) 0.8718(3) 0.5702(6) 1.000 0.042(3) . .
C25 C Uani 1.1070(9) 0.9163(3) 0.5528(6) 1.000 0.051(3) . .
C26 C Uani 1.0478(8) 0.9436(3) 0.6078(6) 1.000 0.044(3) . .
C27 C Uani 0.9895(7) 0.9262(2) 0.6818(5) 1.000 0.0313(19) . .
C28 C Uani 0.9265(7) 0.9501(2) 0.7514(5) 1.000 0.0328(19) . .
C29 C Uani 0.8792(7) 0.9238(2) 0.8214(5) 1.000 0.0309(19) . .
C30 C Uani 0.8217(8) 0.9441(2) 0.8914(5) 1.000 0.039(3) . .
C31 C Uani 0.8128(10) 0.9892(3) 0.8920(6) 1.000 0.053(3) . .
C32 C Uani 0.8572(10) 1.0154(3) 0.8251(6) 1.000 0.053(3) . .
C33 C Uani 0.9117(9) 0.9950(2) 0.7548(6) 1.000 0.043(3) . .
C34 C Uani 0.6900(6) 0.8375(2) 0.8926(5) 1.000 0.0272(17) . .
C35 C Uani 0.6227(6) 0.8172(2) 0.9552(5) 1.000 0.0303(19) . .
C36 C Uani 0.6883(7) 0.7987(2) 1.0464(5) 1.000 0.033(2) . .
C37 C Uani 0.8195(6) 0.8019(2) 1.0734(5) 1.000 0.0296(19) . .
C38 C Uani 0.8820(6) 0.8228(2) 1.0084(4) 1.000 0.0236(17) . .
C39 C Uani 1.0219(6) 0.8274(2) 1.0344(4) 1.000 0.0247(17) . .
C40 C Uani 1.0800(6) 0.8684(2) 1.0396(5) 1.000 0.0273(19) . .
C41 C Uani 1.2102(7) 0.8724(3) 1.0657(5) 1.000 0.033(2) . .
C42 C Uani 1.2834(6) 0.8353(2) 1.0830(5) 1.000 0.0305(19) . .
C43 C Uani 1.2308(7) 0.7936(2) 1.0785(5) 1.000 0.032(2) . .
C44 C Uani 1.1003(6) 0.7914(2) 1.0545(5) 1.000 0.0271(19) . .
Cl3 Cl Uiso 0.5690(3) 0.93271(9) 0.0638(2) 0.892(10) 0.0619(11) . .
Cl4 Cl Uiso 0.8289(4) 0.92867(15) 0.1672(3) 0.989(13) 0.1123(19) . .
Cl6 Cl Uiso 0.6182(6) 0.9039(2) 0.2596(5) 0.538(13) 0.084(3) . .
C46 C Uiso 0.668(2) 0.9032(8) 0.1488(17) 0.60(4) 0.082(9) . .
Cl5 Cl Uiso 0.6761(5) 0.87884(19) 0.2484(4) 0.450(11) 0.058(2) . .
C45 C Uiso 0.6845(18) 0.9309(7) 0.1951(14) 0.48(4) 0.048(7) . .
H1 H Uiso 0.35390 0.65760 0.25330 1.000 0.0760 calc R
H2 H Uiso 0.26270 0.61690 0.36510 1.000 0.1130 calc R
H3 H Uiso 0.30270 0.54150 0.38350 1.000 0.1430 calc R
H4 H Uiso 0.43350 0.51060 0.29510 1.000 0.1170 calc R
H8 H Uiso 0.67610 0.58860 -0.02910 1.000 0.0530 calc R
H10 H Uiso 0.68070 0.46350 0.06830 1.000 0.1040 calc R
H12 H Uiso 0.77760 0.66220 0.08410 1.000 0.0350 calc R
H13 H Uiso 0.87970 0.69930 -0.02540 1.000 0.0430 calc R
H14 H Uiso 0.75920 0.73010 -0.17730 1.000 0.0470 calc R
H15 H Uiso 0.54100 0.72170 -0.21890 1.000 0.0400 calc R
H19 H Uiso 0.12490 0.73310 -0.16300 1.000 0.0420 calc R
H21 H Uiso 0.18100 0.60290 -0.18110 1.000 0.0380 calc R
H22 H Uiso 0.39860 0.61310 -0.12920 1.000 0.0300 calc R
H23 H Uiso 1.05320 0.82560 0.65640 1.000 0.0370 calc R
H24 H Uiso 1.15090 0.85270 0.53280 1.000 0.0500 calc R
H25 H Uiso 1.14630 0.92800 0.50250 1.000 0.0610 calc R
H26 H Uiso 1.04640 0.97410 0.59580 1.000 0.0530 calc R
H30 H Uiso 0.78880 0.92730 0.93850 1.000 0.0470 calc R
H32 H Uiso 0.85060 1.04620 0.82720 1.000 0.0630 calc R
H34 H Uiso 0.64490 0.84980 0.82950 1.000 0.0330 calc R
H35 H Uiso 0.53340 0.81600 0.93580 1.000 0.0360 calc R
H36 H Uiso 0.64480 0.78410 1.09010 1.000 0.0400 calc R
H37 H Uiso 0.86570 0.78970 1.13630 1.000 0.0350 calc R
H40 H Uiso 1.02930 0.89380 1.02500 1.000 0.0330 calc R
H41 H Uiso 1.24840 0.90040 1.07150 1.000 0.0390 calc R
H43 H Uiso 1.28170 0.76820 1.09110 1.000 0.0390 calc R

loop_
_atom_type_symbol
_atom_type_description
_atom_type_scat_dispersion_real
_atom_type_scat_dispersion_imag
_atom_type_scat_source
Pt Pt -1.7033 8.3905 'International Tables Vol C Tables 4.2.6.8 and 6.1.1.4'
N N 0.0061 0.0033 'International Tables Vol C Tables 4.2.6.8 and 6.1.1.4'
F F 0.0171 0.0103 'International Tables Vol C Tables 4.2.6.8 and 6.1.1.4'
Cl Cl 0.1484 0.1585 'International Tables Vol C Tables 4.2.6.8 and 6.1.1.4'
H H 0.0000 0.0000 'International Tables Vol C Tables 4.2.6.8 and 6.1.1.4'
C C 0.0033 0.0016 'International Tables Vol C Tables 4.2.6.8 and 6.1.1.4'

loop_
_exptl_crystal_face_index_h_
_exptl_crystal_face_index_k
_exptl_crystal_face_index_l
_exptl_crystal_face_perp_dist
-3 -2 1 0.0778
1 1 -1 0.0852
-1 3 1 0.0709
-2 2 -1 0.1002
0 3 1 0.0983
0 -2 -1 0.1453
2 -1 0 0.1199
-2 1 2 0.0939
0 -1 0 0.0677
1 -2 3 0.1840

loop_
_geom_angle_atom_site_label_1
_geom_angle_atom_site_label_2
_geom_angle_atom_site_label_3
_geom_angle
_geom_angle_site_symmetry_1
_geom_angle_site_symmetry_2
_geom_angle_site_symmetry_3
_geom_angle_publ_flag
Cl1 Pt1 N1 96.1(2) . . . yes
Cl1 Pt1 N2 87.28(15) . . . yes
Cl1 Pt1 C7 175.6(2) . . . yes
N1 Pt1 N2 176.6(3) . . . yes
N1 Pt1 C7 81.7(3) . . . yes
N2 Pt1 C7 95.0(3) . . . yes
N4 Pt2 C29 96.7(3) . . . yes
Cl2 Pt2 C29 175.90(19) . . . yes
Cl2 Pt2 N3 95.22(16) . . . yes
Cl2 Pt2 N4 86.47(15) . . . yes
N3 Pt2 N4 178.3(2) . . . yes
N3 Pt2 C29 81.6(3) . . . yes
Pt1 N1 C5 116.2(5) . . . yes
Pt1 N1 C1 124.7(8) . . . yes
C1 N1 C5 119.0(8) . . . yes
Pt1 N2 C16 121.7(4) . . . yes
Pt1 N2 C12 118.6(4) . . . yes
C12 N2 C16 119.5(5) . . . yes
Pt2 N3 C23 124.0(4) . . . yes
Pt2 N3 C27 116.4(4) . . . yes
C23 N3 C27 119.6(6) . . . yes
Pt2 N4 C34 118.4(4) . . . yes
C34 N4 C38 118.5(5) . . . yes
Pt2 N4 C38 122.0(4) . . . yes
N1 C1 C2 122.0(12) . . . yes
C1 C2 C3 119.4(12) . . . no
C2 C3 C4 118.1(15) . . . no
C3 C4 C5 123.0(15) . . . no
N1 C5 C6 112.5(7) . . . yes
C4 C5 C6 129.0(10) . . . no
N1 C5 C4 118.5(9) . . . yes
C7 C6 C11 118.3(8) . . . no
C5 C6 C7 115.3(8) . . . no
C5 C6 C11 126.3(9) . . . no
C6 C7 C8 118.3(6) . . . no
Pt1 C7 C6 114.2(6) . . . yes
Pt1 C7 C8 127.5(5) . . . yes
C7 C8 C9 120.4(8) . . . no
C8 C9 C10 122.8(10) . . . no
F2 C9 C8 119.7(9) . . . yes
F2 C9 C10 117.4(8) . . . yes
C9 C10 C11 116.7(9) . . . no
F1 C11 C10 117.1(9) . . . yes
F1 C11 C6 119.5(10) . . . yes
C6 C11 C10 123.4(10) . . . no
N2 C12 C13 122.1(6) . . . yes
C12 C13 C14 118.6(7) . . . no
C13 C14 C15 119.9(7) . . . no
C14 C15 C16 119.6(6) . . . no
N2 C16 C15 120.4(6) . . . yes
N2 C16 C17 119.2(5) . . . yes
C15 C16 C17 120.4(5) . . . no
C16 C17 C18 120.4(6) . . . no
C16 C17 C22 121.2(6) . . . no
C18 C17 C22 118.3(6) . . . no
C17 C18 C19 122.7(6) . . . no
F4 C18 C19 117.9(6) . . . yes
F4 C18 C17 119.4(6) . . . yes
C18 C19 C20 116.8(6) . . . no
C19 C20 C21 121.4(7) . . . no
F3 C20 C19 117.5(7) . . . yes
F3 C20 C21 121.1(8) . . . yes
C20 C21 C22 120.3(6) . . . no
C17 C22 C21 120.4(6) . . . no
N1 C1 H1 118.98 . . . no
C2 C1 H1 119.02 . . . no
C1 C2 H2 120.45 . . . no
C3 C2 H2 120.15 . . . no
C4 C3 H3 120.95 . . . no
C2 C3 H3 120.95 . . . no
C3 C4 H4 118.54 . . . no
C5 C4 H4 118.48 . . . no
C9 C8 H8 119.87 . . . no
C7 C8 H8 119.70 . . . no
C9 C10 H10 121.64 . . . no
C11 C10 H10 121.65 . . . no
N2 C12 H12 119.01 . . . no
C13 C12 H12 118.94 . . . no
C14 C13 H13 120.78 . . . no
C12 C13 H13 120.65 . . . no
C13 C14 H14 120.05 . . . no
C15 C14 H14 120.07 . . . no
C14 C15 H15 120.16 . . . no
C16 C15 H15 120.22 . . . no
C18 C19 H19 121.66 . . . no
C20 C19 H19 121.55 . . . no
C20 C21 H21 119.79 . . . no
C22 C21 H21 119.93 . . . no
C21 C22 H22 119.83 . . . no
C17 C22 H22 119.76 . . . no
N3 C23 C24 122.6(6) . . . yes
C23 C24 C25 118.1(8) . . . no
C24 C25 C26 120.4(8) . . . no
C25 C26 C27 119.7(8) . . . no
N3 C27 C26 119.6(7) . . . yes
N3 C27 C28 112.7(6) . . . yes
C26 C27 C28 127.8(6) . . . no
C27 C28 C29 115.4(5) . . . no
C27 C28 C33 126.1(7) . . . no
C29 C28 C33 118.6(7) . . . no
Pt2 C29 C28 114.0(5) . . . yes
Pt2 C29 C30 127.3(5) . . . yes
C28 C29 C30 118.7(6) . . . no
C29 C30 C31 119.6(7) . . . no
F5 C31 C30 119.2(8) . . . yes
F5 C31 C32 117.8(8) . . . yes
C30 C31 C32 123.0(8) . . . no
C31 C32 C33 117.0(8) . . . no
F6 C33 C28 119.9(7) . . . yes
F6 C33 C32 117.0(6) . . . yes
C28 C33 C32 123.1(8) . . . no
N4 C34 C35 123.0(6) . . . yes
C34 C35 C36 118.6(6) . . . no
C35 C36 C37 119.1(6) . . . no
C36 C37 C38 120.0(6) . . . no
N4 C38 C37 120.9(6) . . . yes
N4 C38 C39 117.2(5) . . . yes
C37 C38 C39 121.9(5) . . . no
C38 C39 C40 121.5(6) . . . no
C38 C39 C44 121.5(6) . . . no
C40 C39 C44 117.0(6) . . . no
C39 C40 C41 121.1(6) . . . no
C40 C41 C42 119.2(7) . . . no
F7 C42 C41 120.4(6) . . . yes
F7 C42 C43 117.4(6) . . . yes
C41 C42 C43 122.2(7) . . . no
C42 C43 C44 116.4(6) . . . no
F8 C44 C39 119.1(6) . . . yes
F8 C44 C43 116.8(6) . . . yes
C39 C44 C43 124.1(6) . . . no
N3 C23 H23 118.64 . . . no
C24 C23 H23 118.78 . . . no
C23 C24 H24 120.93 . . . no
C25 C24 H24 120.95 . . . no
C24 C25 H25 119.78 . . . no
C26 C25 H25 119.82 . . . no
C25 C26 H26 120.14 . . . no
C27 C26 H26 120.18 . . . no
C29 C30 H30 120.36 . . . no
C31 C30 H30 120.05 . . . no
C31 C32 H32 121.53 . . . no
C33 C32 H32 121.44 . . . no
N4 C34 H34 118.50 . . . no
C35 C34 H34 118.52 . . . no
C34 C35 H35 120.70 . . . no
C36 C35 H35 120.68 . . . no
C35 C36 H36 120.44 . . . no
C37 C36 H36 120.50 . . . no
C36 C37 H37 119.96 . . . no
C38 C37 H37 120.07 . . . no
C39 C40 H40 119.40 . . . no
C41 C40 H40 119.51 . . . no
C40 C41 H41 120.31 . . . no
C42 C41 H41 120.45 . . . no
C42 C43 H43 121.77 . . . no
C44 C43 H43 121.87 . . . no

loop_
_geom_bond_atom_site_label_1
_geom_bond_atom_site_label_2
_geom_bond_distance
_geom_bond_site_symmetry_1
_geom_bond_site_symmetry_2
_geom_bond_publ_flag
Pt1 Cl1 2.383(2) . . yes
Pt1 N1 2.014(7) . . yes
Pt1 N2 2.045(5) . . yes
Pt1 C7 1.987(6) . . yes
Pt2 C29 1.983(6) . . yes
Pt2 N4 2.046(5) . . yes
Pt2 Cl2 2.3912(16) . . yes
Pt2 N3 2.021(5) . . yes
F1 C11 1.372(14) . . yes
F2 C9 1.364(14) . . yes
F3 C20 1.348(8) . . yes
F4 C18 1.352(8) . . yes
F5 C31 1.356(11) . . yes
F6 C33 1.366(9) . . yes
F7 C42 1.356(8) . . yes
F8 C44 1.348(7) . . yes
N1 C5 1.385(13) . . yes
N1 C1 1.334(12) . . yes
N2 C16 1.361(8) . . yes
N2 C12 1.350(9) . . yes
N3 C27 1.370(8) . . yes
N3 C23 1.350(9) . . yes
N4 C38 1.370(8) . . yes
N4 C34 1.351(9) . . yes
C1 C2 1.402(16) . . no
C2 C3 1.39(3) . . no
C3 C4 1.33(2) . . no
C4 C5 1.410(17) . . no
C5 C6 1.479(12) . . no
C6 C11 1.401(13) . . no
C6 C7 1.418(11) . . no
C7 C8 1.391(11) . . no
C8 C9 1.379(11) . . no
C9 C10 1.377(16) . . no
C10 C11 1.371(18) . . no
C12 C13 1.393(10) . . no
C13 C14 1.382(11) . . no
C14 C15 1.379(11) . . no
C15 C16 1.401(9) . . no
C16 C17 1.493(9) . . no
C17 C18 1.389(9) . . no
C17 C22 1.385(9) . . no
C18 C19 1.401(11) . . no
C19 C20 1.399(11) . . no
C20 C21 1.373(11) . . no
C21 C22 1.390(10) . . no
C1 H1 0.9511 . . no
C2 H2 0.9493 . . no
C3 H3 0.9504 . . no
C4 H4 0.9507 . . no
C8 H8 0.9497 . . no
C10 H10 0.9491 . . no
C12 H12 0.9502 . . no
C13 H13 0.9493 . . no
C14 H14 0.9499 . . no
C15 H15 0.9507 . . no
C19 H19 0.9492 . . no
C21 H21 0.9500 . . no
C22 H22 0.9490 . . no
C23 C24 1.378(11) . . no
C24 C25 1.386(13) . . no
C25 C26 1.374(13) . . no
C26 C27 1.403(11) . . no
C27 C28 1.478(10) . . no
C28 C29 1.423(10) . . no
C28 C33 1.391(9) . . no
C29 C30 1.392(10) . . no
C30 C31 1.389(11) . . no
C31 C32 1.374(13) . . no
C32 C33 1.377(13) . . no
C34 C35 1.387(9) . . no
C35 C36 1.382(9) . . no
C36 C37 1.397(10) . . no
C37 C38 1.384(9) . . no
C38 C39 1.493(9) . . no
C39 C40 1.405(9) . . no
C39 C44 1.386(9) . . no
C40 C41 1.389(10) . . no
C41 C42 1.380(11) . . no
C42 C43 1.399(9) . . no
C43 C44 1.388(10) . . no
C23 H23 0.9492 . . no
C24 H24 0.9507 . . no
C25 H25 0.9502 . . no
C26 H26 0.9499 . . no
C30 H30 0.9484 . . no
C32 H32 0.9496 . . no
C34 H34 0.9492 . . no
C35 H35 0.9497 . . no
C36 H36 0.9488 . . no
C37 H37 0.9497 . . no
C40 H40 0.9501 . . no
C41 H41 0.9511 . . no
C43 H43 0.9499 . . no

loop_
_geom_contact_atom_site_label_1
_geom_contact_atom_site_label_2
_geom_contact_distance
_geom_contact_site_symmetry_1
_geom_contact_site_symmetry_2
_geom_contact_publ_flag
Pt1 C18 4.104(7) . . no
Pt1 C22 3.351(7) . . no
Pt1 Pt2 4.4159(6) . 4_564 no
Pt1 C34 3.917(7) . 4_564 no
Pt2 Pt1 4.4159(6) . 4_565 no
Pt2 C44 4.090(6) . . no
Pt2 C40 3.261(7) . . no
Pt2 C12 3.980(7) . 4_565 no
Pt1 H22 3.2063 . . no
Pt1 H34 3.0081 . 4_564 no
Pt2 H40 3.0943 . . no
Pt2 H12 3.0474 . 4_565 no
Cl1 N1 3.280(9) . . no
Cl1 C16 3.490(6) . . no
Cl1 N2 3.066(6) . . no
Cl1 C1 3.291(11) . . no
Cl1 C43 3.504(7) . 1_454 no
Cl1 C17 3.535(6) . . no
Cl1 C18 3.627(7) . . no
Cl1 C15 3.647(7) . 4_565 no
Cl2 N3 3.268(6) . . no
Cl2 C19 3.520(7) . 1_656 no
Cl2 C14 3.614(7) . 1_556 no
Cl2 C39 3.619(6) . . no
Cl2 N4 3.050(6) . . no
Cl2 C38 3.501(6) . . no
Cl2 C23 3.254(7) . . no
Cl3 C3 3.439(14) . 4_564 no
Cl5 C14 3.256(9) . 4_565 no
Cl5 C16 3.566(8) . 4_565 no
Cl5 C13 3.615(9) . 4_565 no
Cl5 C15 3.224(9) . 4_565 no
Cl5 F7 3.318(7) . 1_454 no
Cl6 C8 3.457(11) . 4_565 no
Cl6 F1 2.999(10) . 2_655 no
Cl6 F7 3.355(8) . 1_454 no
Cl1 H43 2.5717 . 1_454 no
Cl1 H15 2.7668 . 4_565 no
Cl1 H1 2.6519 . . no
Cl2 H23 2.6017 . . no
Cl2 H19 2.6051 . 1_656 no
Cl2 H37 2.9295 . 4_564 no
Cl2 H14 2.7286 . 1_556 no
Cl3 H4 3.0509 . 2_655 no
Cl4 H30 2.9854 . 1_554 no
Cl5 H8 3.1390 . 4_565 no
Cl6 H8 2.7553 . 4_565 no
F1 C4 2.931(16) . . no
F1 C32 3.327(13) . 4_564 no
F1 Cl6 2.999(10) . 2_645 no
F2 C25 3.314(11) . 2_745 no
F2 C26 3.207(11) . 2_745 no
F4 C15 3.070(9) . . no
F6 C26 2.892(10) . . no
F6 Cl4 3.134(7) . 3_776 no
F6 C10 3.254(13) . 4_565 no
F7 Cl6 3.355(8) . 1_656 no
F7 Cl5 3.318(7) . 1_656 no
F8 C37 3.027(8) . . no
F8 C13 3.267(9) . 1_556 no
F1 H4 2.3079 . . no
F2 H25 2.8470 . 2_745 no
F2 H26 2.6342 . 2_745 no
F3 H37 2.7848 . 4_463 no
F4 H35 2.6568 . 1_554 no
F5 H41 2.8224 . 3_777 no
F5 H3 2.5349 . 2_656 no
F6 H26 2.2778 . . no
F8 H13 2.4704 . 1_556 no
F8 H23 2.7550 . 4_565 no
F8 H37 2.7967 . . no
N1 C7 2.616(10) . . no
N1 C6 2.382(12) . . no
N1 Cl1 3.280(9) . . no
N2 C7 2.972(8) . . no
N2 Cl1 3.066(6) . . no
N2 C8 3.152(8) . . no
N3 C29 2.615(9) . . no
N3 Cl2 3.268(6) . . no
N3 C28 2.371(8) . . no
N4 Cl2 3.050(6) . . no
N4 C29 3.012(8) . . no
N4 C30 3.204(8) . . no
N1 H34 2.7246 . 4_564 no
N2 H8 2.6440 . . no
N3 H12 2.8074 . 4_565 no
N4 H40 2.9274 . . no
N4 H30 2.7075 . . no
C1 C24 3.340(12) . 4_464 no
C1 C23 3.509(12) . 4_464 no
C2 C23 3.557(14) . 4_464 no
C3 Cl3 3.439(14) . 4_565 no
C4 F1 2.931(16) . . no
C4 C45 3.57(3) . 2_645 no
C6 C10 3.499(17) . 3_665 no
C7 C5 2.447(12) . . no
C7 N1 2.616(10) . . no
C7 N2 2.972(8) . . no
C7 C12 3.488(9) . . no
C8 Cl6 3.457(11) . 4_564 no
C8 C12 3.372(9) . . no
C9 C11 3.320(16) . 3_665 no
C10 F6 3.254(13) . 4_564 no
C10 C11 3.404(19) . 3_665 no
C10 C6 3.499(17) . 3_665 no
C10 C33 3.270(16) . 4_564 no
C10 C10 3.521(17) . 3_665 no
C10 C32 3.580(17) . 4_564 no
C11 C33 3.515(15) . 4_564 no
C11 C32 3.431(16) . 4_564 no
C11 C10 3.404(19) . 3_665 no
C11 C9 3.320(16) . 3_665 no
C12 C8 3.372(9) . . no
C12 Pt2 3.980(7) . 4_564 no
C13 F8 3.267(9) . 1_554 no
C13 C37 3.572(9) . 1_554 no
C13 Cl5 3.615(9) . 4_564 no
C14 C36 3.596(9) . 1_554 no
C14 Cl5 3.256(9) . 4_564 no
C14 Cl2 3.614(7) . 1_554 no
C15 Cl5 3.224(9) . 4_564 no
C15 F4 3.070(9) . . no
C15 Cl1 3.647(7) . 4_564 no
C16 Cl5 3.566(8) . 4_564 no
C17 Cl1 3.535(6) . . no
C18 Pt1 4.104(7) . . no
C18 Cl1 3.627(7) . . no
C19 Cl2 3.520(7) . 1_454 no
C20 C24 3.568(11) . 4_464 no
C21 C41 3.566(9) . 4_463 no
C22 Pt1 3.351(7) . . no
C23 C2 3.557(14) . 4_665 no
C23 C1 3.509(12) . 4_665 no
C24 C1 3.340(12) . 4_665 no
C24 C20 3.568(11) . 4_665 no
C25 F2 3.314(11) . 2_755 no
C26 F6 2.892(10) . . no
C26 F2 3.207(11) . 2_755 no
C29 N4 3.012(8) . . no
C29 N3 2.615(9) . . no
C29 C27 2.452(10) . . no
C30 C34 3.578(9) . . no
C32 C11 3.431(16) . 4_565 no
C32 C10 3.580(17) . 4_565 no
C32 F1 3.327(13) . 4_565 no
C33 C10 3.270(16) . 4_565 no
C33 C11 3.515(15) . 4_565 no
C33 Cl4 3.637(10) . 3_776 no
C34 Pt1 3.917(7) . 4_565 no
C34 C30 3.578(9) . . no
C36 C46 3.52(2) . 1_556 no
C36 C14 3.596(9) . 1_556 no
C37 C13 3.572(9) . 1_556 no
C37 F8 3.027(8) . . no
C39 Cl2 3.619(6) . . no
C40 Pt2 3.261(7) . . no
C41 C21 3.566(9) . 4_666 no
C43 Cl1 3.504(7) . 1_656 no
C44 Pt2 4.090(6) . . no
C45 C4 3.57(3) . 2_655 no
C46 C36 3.52(2) . 1_554 no
C1 H34 3.0096 . 4_564 no
C11 H4 2.9562 . . no
C12 H8 2.7397 . . no
C18 H15 3.0309 . . no
C20 H24 2.8195 . 4_464 no
C21 H24 2.9559 . 4_464 no
C23 H12 2.9585 . 4_565 no
C23 H13 3.0792 . 4_565 no
C29 H40 2.9732 . . no
C30 H40 2.9682 . . no
C33 H26 2.9298 . . no
C34 H30 2.9726 . . no
C41 H32 3.0321 . 3_777 no
C41 H2 2.8918 . 4_665 no
C44 H37 3.0175 . . no
C45 H4 2.7845 . 2_655 no
H1 Cl1 2.6519 . . no
H2 C41 2.8918 . 4_464 no
H3 F5 2.5349 . 2_646 no
H4 C11 2.9562 . . no
H4 F1 2.3079 . . no
H4 Cl3 3.0510 . 2_645 no
H4 C45 2.7845 . 2_645 no
H8 C12 2.7397 . . no
H8 Cl5 3.1390 . 4_564 no
H8 Cl6 2.7553 . 4_564 no
H8 N2 2.6440 . . no
H10 H25 2.5514 . 2_745 no
H12 Pt2 3.0474 . 4_564 no
H12 C23 2.9585 . 4_564 no
H12 N3 2.8074 . 4_564 no
H13 F8 2.4704 . 1_554 no
H13 C23 3.0792 . 4_564 no
H14 Cl2 2.7286 . 1_554 no
H15 C18 3.0309 . . no
H15 Cl1 2.7668 . 4_564 no
H19 Cl2 2.6051 . 1_454 no
H21 H32 2.5787 . 2_645 no
H22 Pt1 3.2063 . . no
H23 Cl2 2.6017 . . no
H23 F8 2.7550 . 4_564 no
H24 C20 2.8195 . 4_665 no
H24 C21 2.9559 . 4_665 no
H25 F2 2.8470 . 2_755 no
H25 H10 2.5514 . 2_755 no
H26 F6 2.2778 . . no
H26 C33 2.9298 . . no
H26 F2 2.6342 . 2_755 no
H30 Cl4 2.9854 . 1_556 no
H30 N4 2.7075 . . no
H30 C34 2.9726 . . no
H32 H21 2.5787 . 2_655 no
H32 C41 3.0321 . 3_777 no
H32 H41 2.5279 . 3_777 no
H34 N1 2.7246 . 4_565 no
H34 C1 3.0096 . 4_565 no
H34 Pt1 3.0081 . 4_565 no
H35 F4 2.6568 . 1_556 no
H37 F8 2.7967 . . no
H37 Cl2 2.9295 . 4_565 no
H37 F3 2.7848 . 4_666 no
H37 C44 3.0175 . . no
H40 N4 2.9274 . . no
H40 C29 2.9732 . . no
H40 C30 2.9682 . . no
H40 Pt2 3.0943 . . no
H41 H32 2.5279 . 3_777 no
H41 F5 2.8224 . 3_777 no
H43 Cl1 2.5717 . 1_656 no

loop_
_geom_hbond_atom_site_label_D
_geom_hbond_atom_site_label_H
_geom_hbond_atom_site_label_A
_geom_hbond_distance_DH
_geom_hbond_distance_HA
_geom_hbond_distance_DA
_geom_hbond_angle_DHA
_geom_hbond_site_symmetry_A
_geom_hbond_publ_flag
C1 H1 Cl1 0.9500 2.6500 3.291(11) 125.00 . yes
C3 H3 F5 0.9500 2.5300 3.459(17) 164.00 2_646 yes
C4 H4 F1 0.9500 2.3100 2.931(16) 123.00 . yes
C8 H8 Cl6 0.9500 2.7600 3.457(11) 131.00 4_564 yes
C13 H13 F8 0.9500 2.4700 3.267(9) 142.00 1_554 yes
C14 H14 Cl2 0.9500 2.7300 3.614(7) 155.00 1_554 yes
C15 H15 Cl1 0.9500 2.7700 3.647(7) 154.00 4_564 yes
C19 H19 Cl2 0.9500 2.6100 3.520(7) 162.00 1_454 yes
C23 H23 Cl2 0.9500 2.6000 3.254(7) 126.00 . yes
C26 H26 F6 0.9500 2.2800 2.892(10) 122.00 . yes
C43 H43 Cl1 0.9500 2.5700 3.504(7) 167.00 1_656 yes

loop_
_geom_torsion_atom_site_label_1
_geom_torsion_atom_site_label_2
_geom_torsion_atom_site_label_3
_geom_torsion_atom_site_label_4
_geom_torsion
_geom_torsion_site_symmetry_1
_geom_torsion_site_symmetry_2
_geom_torsion_site_symmetry_3
_geom_torsion_site_symmetry_4
_geom_torsion_publ_flag
Cl1 Pt1 N1 C1 7.7(6) . . . . no
Cl1 Pt1 N1 C5 -174.2(5) . . . . no
C7 Pt1 N1 C1 -176.1(7) . . . . no
C7 Pt1 N1 C5 2.0(6) . . . . no
Cl1 Pt1 N2 C12 102.9(4) . . . . no
Cl1 Pt1 N2 C16 -70.6(4) . . . . no
C7 Pt1 N2 C12 -73.3(5) . . . . no
C7 Pt1 N2 C16 113.2(5) . . . . no
N1 Pt1 C7 C6 -2.8(6) . . . . no
N1 Pt1 C7 C8 178.3(7) . . . . no
N2 Pt1 C7 C6 177.6(6) . . . . no
N2 Pt1 C7 C8 -1.3(7) . . . . no
Cl2 Pt2 N4 C38 72.3(5) . . . . no
C29 Pt2 N4 C34 81.6(5) . . . . no
C29 Pt2 N4 C38 -110.2(5) . . . . no
N3 Pt2 C29 C28 1.7(5) . . . . no
N3 Pt2 C29 C30 -178.2(7) . . . . no
N4 Pt2 C29 C28 -178.1(5) . . . . no
N4 Pt2 C29 C30 2.0(7) . . . . no
Cl2 Pt2 N4 C34 -95.9(4) . . . . no
Cl2 Pt2 N3 C27 175.9(5) . . . . no
C29 Pt2 N3 C23 175.6(6) . . . . no
Cl2 Pt2 N3 C23 -7.0(5) . . . . no
C29 Pt2 N3 C27 -1.6(5) . . . . no
C1 N1 C5 C4 -0.5(13) . . . . no
Pt1 N1 C5 C6 -0.8(9) . . . . no
Pt1 N1 C5 C4 -178.7(8) . . . . no
Pt1 N1 C1 C2 177.7(7) . . . . no
C5 N1 C1 C2 -0.4(12) . . . . no
C1 N1 C5 C6 177.5(7) . . . . no
C16 N2 C12 C13 -0.8(9) . . . . no
Pt1 N2 C16 C17 -9.0(7) . . . . no
C12 N2 C16 C17 177.6(5) . . . . no
C12 N2 C16 C15 0.2(9) . . . . no
Pt1 N2 C12 C13 -174.4(5) . . . . no
Pt1 N2 C16 C15 173.7(4) . . . . no
C23 N3 C27 C26 2.2(10) . . . . no
Pt2 N3 C23 C24 -179.2(6) . . . . no
C23 N3 C27 C28 -176.2(6) . . . . no
Pt2 N3 C27 C28 1.1(8) . . . . no
Pt2 N3 C27 C26 179.6(6) . . . . no
C27 N3 C23 C24 -2.1(10) . . . . no
Pt2 N4 C34 C35 168.2(5) . . . . no
C38 N4 C34 C35 -0.4(9) . . . . no
Pt2 N4 C38 C39 13.1(7) . . . . no
C34 N4 C38 C39 -178.8(5) . . . . no
Pt2 N4 C38 C37 -167.4(5) . . . . no
C34 N4 C38 C37 0.8(9) . . . . no
N1 C1 C2 C3 0.3(15) . . . . no
C1 C2 C3 C4 0.8(19) . . . . no
C2 C3 C4 C5 -2(2) . . . . no
C3 C4 C5 N1 1.6(18) . . . . no
C3 C4 C5 C6 -175.9(12) . . . . no
C4 C5 C6 C7 176.1(10) . . . . no
N1 C5 C6 C11 -178.8(9) . . . . no
N1 C5 C6 C7 -1.6(11) . . . . no
C4 C5 C6 C11 -1.2(17) . . . . no
C5 C6 C7 C8 -177.8(7) . . . . no
C7 C6 C11 F1 -179.9(9) . . . . no
C5 C6 C11 C10 176.9(11) . . . . no
C11 C6 C7 C8 -0.3(12) . . . . no
C7 C6 C11 C10 -0.3(17) . . . . no
C5 C6 C11 F1 -2.7(17) . . . . no
C11 C6 C7 Pt1 -179.3(8) . . . . no
C5 C6 C7 Pt1 3.2(9) . . . . no
C6 C7 C8 C9 0.9(12) . . . . no
Pt1 C7 C8 C9 179.7(7) . . . . no
C7 C8 C9 F2 178.2(8) . . . . no
C7 C8 C9 C10 -1.0(16) . . . . no
C8 C9 C10 C11 0.4(18) . . . . no
F2 C9 C10 C11 -178.8(11) . . . . no
C9 C10 C11 C6 0.3(19) . . . . no
C9 C10 C11 F1 179.9(11) . . . . no
N2 C12 C13 C14 1.0(10) . . . . no
C12 C13 C14 C15 -0.6(10) . . . . no
C13 C14 C15 C16 0.1(10) . . . . no
C14 C15 C16 N2 0.1(9) . . . . no
C14 C15 C16 C17 -177.2(6) . . . . no
N2 C16 C17 C22 -62.8(8) . . . . no
N2 C16 C17 C18 120.2(6) . . . . no
C15 C16 C17 C22 114.5(7) . . . . no
C15 C16 C17 C18 -62.5(8) . . . . no
C16 C17 C18 F4 -1.5(9) . . . . no
C16 C17 C18 C19 179.1(6) . . . . no
C22 C17 C18 F4 -178.6(6) . . . . no
C18 C17 C22 C21 -0.1(9) . . . . no
C16 C17 C22 C21 -177.1(6) . . . . no
C22 C17 C18 C19 2.1(9) . . . . no
F4 C18 C19 C20 178.2(6) . . . . no
C17 C18 C19 C20 -2.4(10) . . . . no
C18 C19 C20 C21 0.8(10) . . . . no
C18 C19 C20 F3 -179.6(6) . . . . no
F3 C20 C21 C22 -178.5(6) . . . . no
C19 C20 C21 C22 1.1(10) . . . . no
C20 C21 C22 C17 -1.4(10) . . . . no
N3 C23 C24 C25 0.8(12) . . . . no
C23 C24 C25 C26 0.4(13) . . . . no
C24 C25 C26 C27 -0.2(13) . . . . no
C25 C26 C27 C28 177.1(8) . . . . no
C25 C26 C27 N3 -1.1(12) . . . . no
N3 C27 C28 C33 179.5(7) . . . . no
C26 C27 C28 C33 1.2(13) . . . . no
N3 C27 C28 C29 0.4(9) . . . . no
C26 C27 C28 C29 -177.9(7) . . . . no
C27 C28 C29 Pt2 -1.7(8) . . . . no
C27 C28 C33 C32 -176.8(8) . . . . no
C33 C28 C29 Pt2 179.2(6) . . . . no
C29 C28 C33 F6 -177.0(7) . . . . no
C27 C28 C33 F6 3.9(13) . . . . no
C27 C28 C29 C30 178.2(7) . . . . no
C29 C28 C33 C32 2.3(13) . . . . no
C33 C28 C29 C30 -0.9(11) . . . . no
C28 C29 C30 C31 -0.6(11) . . . . no
Pt2 C29 C30 C31 179.3(6) . . . . no
C29 C30 C31 F5 -179.7(8) . . . . no
C29 C30 C31 C32 0.8(14) . . . . no
C30 C31 C32 C33 0.4(15) . . . . no
F5 C31 C32 C33 -179.0(8) . . . . no
C31 C32 C33 C28 -2.0(14) . . . . no
C31 C32 C33 F6 177.3(8) . . . . no
N4 C34 C35 C36 -0.8(10) . . . . no
C34 C35 C36 C37 1.4(9) . . . . no
C35 C36 C37 C38 -1.0(9) . . . . no
C36 C37 C38 N4 -0.2(9) . . . . no
C36 C37 C38 C39 179.4(6) . . . . no
C37 C38 C39 C44 57.1(8) . . . . no
N4 C38 C39 C44 -123.3(6) . . . . no
N4 C38 C39 C40 56.7(8) . . . . no
C37 C38 C39 C40 -122.9(7) . . . . no
C38 C39 C44 F8 0.4(9) . . . . no
C44 C39 C40 C41 -1.2(9) . . . . no
C40 C39 C44 C43 -0.4(9) . . . . no
C38 C39 C40 C41 178.8(6) . . . . no
C38 C39 C44 C43 179.6(6) . . . . no
C40 C39 C44 F8 -179.6(5) . . . . no
C39 C40 C41 C42 2.4(10) . . . . no
C40 C41 C42 C43 -2.2(10) . . . . no
C40 C41 C42 F7 177.8(6) . . . . no
F7 C42 C43 C44 -179.3(6) . . . . no
C41 C42 C43 C44 0.7(10) . . . . no
C42 C43 C44 C39 0.6(10) . . . . no
C42 C43 C44 F8 179.9(6) . . . . no
